data_9016308
loop_
_publ_author_name
'Cairns, R.'
'Ott, E.'

_publ_section_title
;
 X-ray studies of the system nickel-oxygen-water. I. Nickelous oxide and
 hydroxide
 _cod_database_code 1011134
;
_journal_name_full 'Journal of the American Chemical Society'
_journal_page_first 527
_journal_page_last 533
_journal_paper_doi 10.1021/ja01329a013
_journal_volume 55
_journal_year 1933
_chemical_formula_sum 'Ni O2'
_chemical_name_mineral Theophrastite
_space_group_IT_number 164
_symmetry_space_group_name_Hall '-P 3 2"'
_symmetry_space_group_name_H-M 'P -3 m 1'
_cell_angle_alpha 90
_cell_angle_beta 90
_cell_angle_gamma 120
_cell_length_a 3.114
_cell_length_b 3.114
_cell_length_c 4.617
_cell_formula_units_Z 1
_cell_volume 38.773
_database_code_amcsd 0018023
_exptl_crystal_density_diffrn 3.884
_cod_duplicate_entry 1011134
_cod_database_code 9016308

loop_
_space_group_symop_operation_xyz
x,y,z
-y,-x,z
y,-x+y,-z
-x,-x+y,-z
-x+y,-x,z
-x+y,y,z
-x,-y,-z
y,x,-z
-y,x-y,z
x,x-y,z
x-y,x,-z
x-y,-y,-z

loop_
_atom_site_label
_atom_site_fract_x
_atom_site_fract_y
_atom_site_fract_z
Ni1 0.00000 0.00000 0.00000
O1 0.33333 0.66667 0.25000

loop_
_cod_related_entry_id
_cod_related_entry_database
_cod_related_entry_code
1 AMCSD 0018023
